data_1504180
loop_
_publ_author_name
'Geng, Chang-An'
'Zhang, Xue-Mei'
'Shen, Yong'
'Zuo, Ai-Xue'
'Liu, Ji-Feng'
'Ma, Yun-Bao'
'Luo, Jie'
'Zhou, Jun'
'Jiang, Zhi-yong'
'Chen, Ji-Jun'

_publ_section_title
;
 Swerilactones C and D, anti-HBV new lactones from a traditional Chinese
 herb: Swertia mileensis.
;
_journal_issue 21
_journal_name_full 'Organic letters'
_journal_page_first 4838
_journal_page_last 4841
_journal_paper_doi 10.1021/ol901881w
_journal_volume 11
_journal_year 2009
_chemical_formula_sum 'C20 H20 O8'
_chemical_formula_weight 388.36
_chemical_name_systematic
;

 ?

;
_space_group_IT_number 4
_symmetry_cell_setting monoclinic
_symmetry_space_group_name_Hall 'P 2yb'
_symmetry_space_group_name_H-M 'P 1 21 1'
_atom_sites_solution_hydrogens geom
_atom_sites_solution_primary direct
_atom_sites_solution_secondary difmap
_audit_creation_method SHELXL-97
_cell_angle_alpha 90.00
_cell_angle_beta 103.542(4)
_cell_angle_gamma 90.00
_cell_formula_units_Z 2
_cell_length_a 6.547(2)
_cell_length_b 10.892(3)
_cell_length_c 12.418(4)
_cell_measurement_reflns_used 432
_cell_measurement_temperature 298(2)
_cell_measurement_theta_max 17.72
_cell_measurement_theta_min 2.52
_cell_volume 860.9(5)
_computing_cell_refinement 'Bruker apex II'
_computing_data_collection 'Bruker apex II'
_computing_data_reduction 'Bruker SAINT'
_computing_molecular_graphics 'Bruker SHELXTL'
_computing_publication_material 'Bruker SHELXTL'
_computing_structure_refinement 'SHELXL-97 (Sheldrick, 1997)'
_computing_structure_solution 'SHELXS-97 (Sheldrick, 1990)'
_diffrn_ambient_temperature 298(2)
_diffrn_measured_fraction_theta_full 0.984
_diffrn_measured_fraction_theta_max 0.954
_diffrn_measurement_device_type 'CCD area detector'
_diffrn_measurement_method 'phi and omega scans'
_diffrn_radiation_monochromator graphite
_diffrn_radiation_source 'fine-focus sealed tube'
_diffrn_radiation_type MoK\a
_diffrn_radiation_wavelength 0.71073
_diffrn_reflns_av_R_equivalents 0.0572
_diffrn_reflns_av_sigmaI/netI 0.1676
_diffrn_reflns_limit_h_max 5
_diffrn_reflns_limit_h_min -8
_diffrn_reflns_limit_k_max 13
_diffrn_reflns_limit_k_min -14
_diffrn_reflns_limit_l_max 15
_diffrn_reflns_limit_l_min -15
_diffrn_reflns_number 5620
_diffrn_reflns_theta_full 28.22
_diffrn_reflns_theta_max 28.22
_diffrn_reflns_theta_min 1.69
_exptl_absorpt_coefficient_mu 0.117
_exptl_absorpt_correction_T_max 0.9907
_exptl_absorpt_correction_T_min 0.9816
_exptl_absorpt_correction_type multi-scan
_exptl_absorpt_process_details sadabs
_exptl_crystal_colour coloulress
_exptl_crystal_density_diffrn 1.498
_exptl_crystal_density_method 'not measured'
_exptl_crystal_description block
_exptl_crystal_F_000 408
_exptl_crystal_size_max 0.16
_exptl_crystal_size_mid 0.12
_exptl_crystal_size_min 0.08
_refine_diff_density_max 0.228
_refine_diff_density_min -0.287
_refine_diff_density_rms 0.065
_refine_ls_abs_structure_details 'Flack H D (1983), Acta Cryst. A39, 876-881'
_refine_ls_abs_structure_Flack 0(3)
_refine_ls_extinction_coef 0.048(8)
_refine_ls_extinction_expression Fc^*^=kFc[1+0.001xFc^2^\l^3^/sin(2\q)]^-1/4^
_refine_ls_extinction_method SHELXL
_refine_ls_goodness_of_fit_ref 0.900
_refine_ls_hydrogen_treatment constr
_refine_ls_matrix_type full
_refine_ls_number_parameters 256
_refine_ls_number_reflns 3852
_refine_ls_number_restraints 1
_refine_ls_restrained_S_all 0.900
_refine_ls_R_factor_all 0.1794
_refine_ls_R_factor_gt 0.0681
_refine_ls_shift/su_max 0.004
_refine_ls_shift/su_mean 0.000
_refine_ls_structure_factor_coef Fsqd
_refine_ls_weighting_details 'calc w=1/[\s^2^(Fo^2^)+(0.1000P)^2^+0.1200P] where P=(Fo^2^+2Fc^2^)/3'
_refine_ls_weighting_scheme calc
_refine_ls_wR_factor_gt 0.1487
_refine_ls_wR_factor_ref 0.2244
_reflns_number_gt 1635
_reflns_number_total 3852
_reflns_threshold_expression >2sigma(I)
_cod_data_source_file ol901881w_si_002.cif
_cod_data_source_block 090624d
_cod_depositor_comments
;
The following automatic conversions were performed:

'_symmetry_cell_setting' value 'Monoclinic' changed to 'monoclinic'
according to /home/saulius/struct/CIF-dictionaries/cif_core.dic
dictionary named 'cif_core.dic' version 2.4.2 from 2011-04-26.

Automatic conversion script
Id: cif_fix_values 1715 2011-07-08 13:25:40Z adriana 
;
_cod_original_sg_symbol_H-M P2(1)
_cod_database_code 1504180

loop_
_symmetry_equiv_pos_as_xyz
'x, y, z'
'-x, y+1/2, -z'

loop_
_atom_site_label
_atom_site_type_symbol
_atom_site_fract_x
_atom_site_fract_y
_atom_site_fract_z
_atom_site_U_iso_or_equiv
_atom_site_adp_type
_atom_site_occupancy
_atom_site_symmetry_multiplicity
_atom_site_calc_flag
_atom_site_refinement_flags
O1 O 0.6680(8) 0.4034(5) 0.3503(4) 0.0705(17) Uani 1 1 d .
O2 O 0.5172(8) 0.2801(5) 0.4458(4) 0.0596(15) Uani 1 1 d .
O3 O -0.2884(8) 0.0870(5) 0.1257(4) 0.0636(15) Uani 1 1 d .
O4 O 0.1713(7) 0.3277(4) 0.0660(3) 0.0422(11) Uani 1 1 d .
O5 O 0.2001(7) 0.5163(4) 0.3649(3) 0.0404(11) Uani 1 1 d .
O6 O -0.1275(6) 0.6152(5) 0.3066(4) 0.0574(14) Uani 1 1 d .
H6 H -0.1331 0.5971 0.2419 0.086 Uiso 1 1 calc R
O7 O -0.0211(9) 0.8806(5) 0.3781(5) 0.0634(15) Uani 1 1 d .
O8 O 0.2347(8) 0.9489(4) 0.3055(4) 0.0603(15) Uani 1 1 d .
C1 C 0.5119(11) 0.3475(6) 0.3556(6) 0.0432(16) Uani 1 1 d .
C3 C 0.3501(11) 0.2002(7) 0.4612(6) 0.059(2) Uani 1 1 d .
H3A H 0.3487 0.1983 0.5391 0.070 Uiso 1 1 calc R
H3B H 0.3771 0.1175 0.4391 0.070 Uiso 1 1 calc R
C4 C 0.1394(11) 0.2412(7) 0.3954(5) 0.0471(18) Uani 1 1 d .
H4A H 0.1009 0.3177 0.4254 0.057 Uiso 1 1 calc R
H4B H 0.0344 0.1801 0.4007 0.057 Uiso 1 1 calc R
C5 C 0.1448(10) 0.2589(6) 0.2768(5) 0.0368(15) Uani 1 1 d .
C6 C 0.0207(9) 0.2024(5) 0.1888(5) 0.0356(15) Uani 1 1 d .
C7 C 0.0410(10) 0.2243(6) 0.0726(5) 0.0422(17) Uani 1 1 d .
H7 H -0.0998 0.2445 0.0286 0.051 Uiso 1 1 calc R
C9 C 0.3635(9) 0.3265(6) 0.1486(5) 0.0353(15) Uani 1 1 d .
H9 H 0.4293 0.2455 0.1505 0.042 Uiso 1 1 calc R
C10 C 0.5018(10) 0.4226(6) 0.1099(6) 0.0464(17) Uani 1 1 d .
H10A H 0.6481 0.4024 0.1407 0.056 Uiso 1 1 calc R
H10B H 0.4774 0.4185 0.0299 0.056 Uiso 1 1 calc R
C11 C 0.4627(10) 0.5506(6) 0.1423(5) 0.0406(17) Uani 1 1 d .
H11 H 0.5256 0.6140 0.1117 0.049 Uiso 1 1 calc R
C12 C 0.3442(9) 0.5805(6) 0.2118(5) 0.0357(15) Uani 1 1 d .
C13 C 0.2169(10) 0.4853(6) 0.2553(5) 0.0344(15) Uani 1 1 d .
H13 H 0.0753 0.4839 0.2070 0.041 Uiso 1 1 calc R
C14 C 0.3103(9) 0.3522(6) 0.2604(5) 0.0346(15) Uani 1 1 d .
C16 C 0.0861(10) 0.6264(6) 0.3649(6) 0.0446(17) Uani 1 1 d .
H16 H 0.0900 0.6486 0.4418 0.054 Uiso 1 1 calc R
C17 C 0.1829(10) 0.7291(6) 0.3131(5) 0.0379(16) Uani 1 1 d .
C18 C 0.1243(12) 0.8557(7) 0.3364(6) 0.0479(17) Uani 1 1 d .
C20 C 0.4326(12) 0.9187(7) 0.2808(7) 0.0557(19) Uani 1 1 d .
H20A H 0.4834 0.9896 0.2476 0.067 Uiso 1 1 calc R
H20B H 0.5339 0.9004 0.3494 0.067 Uiso 1 1 calc R
C21 C 0.4192(11) 0.8118(6) 0.2042(6) 0.0479(18) Uani 1 1 d .
H21A H 0.5594 0.7868 0.2000 0.057 Uiso 1 1 calc R
H21B H 0.3420 0.8350 0.1304 0.057 Uiso 1 1 calc R
C22 C 0.3107(10) 0.7075(6) 0.2454(5) 0.0386(15) Uani 1 1 d .
C23 C -0.1504(11) 0.1215(6) 0.2014(6) 0.0484(17) Uani 1 1 d .
H23 H -0.1525 0.0951 0.2723 0.058 Uiso 1 1 calc R
C24 C 0.1120(11) 0.1091(7) 0.0210(6) 0.0545(19) Uani 1 1 d .
H24A H 0.1056 0.1238 -0.0559 0.082 Uiso 1 1 calc R
H24B H 0.0212 0.0419 0.0280 0.082 Uiso 1 1 calc R
H24C H 0.2536 0.0894 0.0586 0.082 Uiso 1 1 calc R

loop_
_atom_site_aniso_label
_atom_site_aniso_U_11
_atom_site_aniso_U_22
_atom_site_aniso_U_33
_atom_site_aniso_U_23
_atom_site_aniso_U_13
_atom_site_aniso_U_12
O1 0.036(3) 0.089(4) 0.079(4) 0.022(3) -0.001(3) -0.015(3)
O2 0.056(3) 0.071(4) 0.043(3) 0.017(3) -0.006(2) -0.013(3)
O3 0.046(3) 0.080(4) 0.060(3) -0.009(3) 0.003(3) -0.020(3)
O4 0.043(3) 0.047(3) 0.036(2) 0.004(2) 0.007(2) 0.001(2)
O5 0.049(3) 0.040(3) 0.033(2) 0.000(2) 0.013(2) -0.003(2)
O6 0.030(3) 0.064(4) 0.080(3) -0.016(3) 0.018(2) -0.001(2)
O7 0.068(4) 0.055(3) 0.076(4) 0.000(3) 0.036(3) 0.008(3)
O8 0.063(3) 0.038(3) 0.085(4) 0.006(3) 0.028(3) 0.002(3)
C1 0.036(4) 0.045(4) 0.047(4) -0.007(4) 0.006(3) 0.001(3)
C3 0.070(5) 0.064(5) 0.037(4) 0.006(4) 0.002(4) -0.032(4)
C4 0.054(4) 0.050(4) 0.039(4) 0.002(3) 0.012(3) -0.016(3)
C5 0.035(4) 0.037(4) 0.039(4) 0.006(3) 0.011(3) -0.001(3)
C6 0.032(3) 0.031(4) 0.043(4) 0.003(3) 0.007(3) 0.001(3)
C7 0.037(4) 0.051(4) 0.040(4) -0.003(3) 0.012(3) -0.005(3)
C9 0.034(4) 0.038(4) 0.036(3) -0.004(3) 0.012(3) -0.003(3)
C10 0.039(4) 0.052(5) 0.051(4) -0.001(4) 0.018(3) -0.008(3)
C11 0.041(4) 0.041(4) 0.041(4) 0.008(3) 0.013(3) -0.008(3)
C12 0.030(3) 0.047(4) 0.030(3) -0.003(3) 0.008(3) -0.006(3)
C13 0.038(4) 0.036(4) 0.031(3) 0.002(3) 0.011(3) -0.003(3)
C14 0.030(3) 0.043(4) 0.031(3) -0.004(3) 0.009(3) -0.009(3)
C16 0.047(4) 0.036(4) 0.054(4) 0.007(3) 0.018(4) -0.006(3)
C17 0.032(3) 0.041(4) 0.037(4) 0.000(3) 0.000(3) -0.007(3)
C18 0.048(4) 0.045(4) 0.050(4) 0.002(4) 0.010(4) -0.005(4)
C20 0.054(5) 0.047(4) 0.067(5) 0.005(4) 0.016(4) -0.005(4)
C21 0.048(4) 0.041(4) 0.057(4) 0.006(3) 0.015(4) -0.004(3)
C22 0.032(3) 0.038(4) 0.045(4) 0.004(3) 0.009(3) 0.000(3)
C23 0.050(4) 0.040(4) 0.057(4) -0.002(4) 0.015(4) -0.007(4)
C24 0.056(5) 0.054(5) 0.054(4) -0.018(4) 0.015(4) -0.011(4)

loop_
_atom_type_symbol
_atom_type_description
_atom_type_scat_dispersion_real
_atom_type_scat_dispersion_imag
_atom_type_scat_source
C C 0.0033 0.0016 'International Tables Vol C Tables 4.2.6.8 and 6.1.1.4'
H H 0.0000 0.0000 'International Tables Vol C Tables 4.2.6.8 and 6.1.1.4'
O O 0.0106 0.0060 'International Tables Vol C Tables 4.2.6.8 and 6.1.1.4'

loop_
_geom_angle_atom_site_label_1
_geom_angle_atom_site_label_2
_geom_angle_atom_site_label_3
_geom_angle
C1 O2 C3 124.8(5)
C9 O4 C7 113.0(5)
C16 O5 C13 111.0(5)
C16 O6 H6 109.5
C18 O8 C20 117.2(5)
O1 C1 O2 117.9(6)
O1 C1 C14 121.5(6)
O2 C1 C14 120.5(6)
O2 C3 C4 112.2(6)
O2 C3 H3A 109.2
C4 C3 H3A 109.2
O2 C3 H3B 109.2
C4 C3 H3B 109.2
H3A C3 H3B 107.9
C3 C4 C5 110.2(6)
C3 C4 H4A 109.6
C5 C4 H4A 109.6
C3 C4 H4B 109.6
C5 C4 H4B 109.6
H4A C4 H4B 108.1
C6 C5 C14 120.4(5)
C6 C5 C4 126.3(6)
C14 C5 C4 113.4(5)
C5 C6 C7 122.4(6)
C5 C6 C23 121.3(6)
C7 C6 C23 116.2(6)
O4 C7 C6 111.7(5)
O4 C7 C24 112.3(5)
C6 C7 C24 112.1(6)
O4 C7 H7 106.8
C6 C7 H7 106.8
C24 C7 H7 106.8
O4 C9 C10 104.8(5)
O4 C9 C14 107.5(5)
C10 C9 C14 115.8(5)
O4 C9 H9 109.5
C10 C9 H9 109.5
C14 C9 H9 109.5
C11 C10 C9 113.8(5)
C11 C10 H10A 108.8
C9 C10 H10A 108.8
C11 C10 H10B 108.8
C9 C10 H10B 108.8
H10A C10 H10B 107.7
C12 C11 C10 124.7(6)
C12 C11 H11 117.7
C10 C11 H11 117.7
C11 C12 C22 124.2(6)
C11 C12 C13 121.3(6)
C22 C12 C13 114.4(5)
O5 C13 C12 110.5(5)
O5 C13 C14 107.2(5)
C12 C13 C14 114.1(5)
O5 C13 H13 108.3
C12 C13 H13 108.3
C14 C13 H13 108.3
C1 C14 C5 112.3(5)
C1 C14 C9 110.5(5)
C5 C14 C9 108.4(5)
C1 C14 C13 108.4(5)
C5 C14 C13 109.7(5)
C9 C14 C13 107.5(5)
O5 C16 O6 112.6(5)
O5 C16 C17 110.9(5)
O6 C16 C17 108.0(5)
O5 C16 H16 108.4
O6 C16 H16 108.4
C17 C16 H16 108.4
C22 C17 C18 121.1(6)
C22 C17 C16 121.7(6)
C18 C17 C16 117.1(6)
O7 C18 O8 118.4(7)
O7 C18 C17 123.9(6)
O8 C18 C17 117.6(7)
C21 C20 O8 113.1(6)
C21 C20 H20A 109.0
O8 C20 H20A 109.0
C21 C20 H20B 109.0
O8 C20 H20B 109.0
H20A C20 H20B 107.8
C20 C21 C22 109.7(6)
C20 C21 H21A 109.7
C22 C21 H21A 109.7
C20 C21 H21B 109.7
C22 C21 H21B 109.7
H21A C21 H21B 108.2
C17 C22 C12 119.9(6)
C17 C22 C21 119.9(6)
C12 C22 C21 120.2(6)
O3 C23 C6 124.1(6)
O3 C23 H23 118.0
C6 C23 H23 118.0
C7 C24 H24A 109.5
C7 C24 H24B 109.5
H24A C24 H24B 109.5
C7 C24 H24C 109.5
H24A C24 H24C 109.5
H24B C24 H24C 109.5

loop_
_geom_bond_atom_site_label_1
_geom_bond_atom_site_label_2
_geom_bond_distance
O1 C1 1.204(8)
O2 C1 1.333(8)
O2 C3 1.445(8)
O3 C23 1.202(7)
O4 C9 1.426(7)
O4 C7 1.426(8)
O5 C16 1.414(8)
O5 C13 1.431(7)
O6 C16 1.421(7)
O6 H6 0.8200
O7 C18 1.217(8)
O8 C18 1.353(8)
O8 C20 1.437(8)
C1 C14 1.553(9)
C3 C4 1.497(10)
C3 H3A 0.9700
C3 H3B 0.9700
C4 C5 1.494(9)
C4 H4A 0.9700
C4 H4B 0.9700
C5 C6 1.347(8)
C5 C14 1.533(8)
C6 C7 1.499(8)
C6 C23 1.462(8)
C7 C24 1.530(9)
C7 H7 0.9800
C9 C10 1.533(8)
C9 C14 1.534(8)
C9 H9 0.9800
C10 C11 1.489(9)
C10 H10A 0.9700
C10 H10B 0.9700
C11 C12 1.330(8)
C11 H11 0.9300
C12 C22 1.475(9)
C12 C13 1.508(8)
C13 C14 1.569(8)
C13 H13 0.9800
C16 C17 1.503(9)
C16 H16 0.9800
C17 C22 1.339(8)
C17 C18 1.477(10)
C20 C21 1.494(10)
C20 H20A 0.9700
C20 H20B 0.9700
C21 C22 1.492(9)
C21 H21A 0.9700
C21 H21B 0.9700
C23 H23 0.9300
C24 H24A 0.9600
C24 H24B 0.9600
C24 H24C 0.9600

loop_
_geom_torsion_atom_site_label_1
_geom_torsion_atom_site_label_2
_geom_torsion_atom_site_label_3
_geom_torsion_atom_site_label_4
_geom_torsion
C3 O2 C1 O1 -174.8(7)
C3 O2 C1 C14 4.8(10)
C1 O2 C3 C4 -27.0(10)
O2 C3 C4 C5 52.3(8)
C3 C4 C5 C6 122.4(7)
C3 C4 C5 C14 -58.0(7)
C14 C5 C6 C7 1.8(9)
C4 C5 C6 C7 -178.7(7)
C14 C5 C6 C23 -174.5(6)
C4 C5 C6 C23 5.0(10)
C9 O4 C7 C6 47.6(7)
C9 O4 C7 C24 -79.3(6)
C5 C6 C7 O4 -12.3(9)
C23 C6 C7 O4 164.2(5)
C5 C6 C7 C24 114.7(7)
C23 C6 C7 C24 -68.8(7)
C7 O4 C9 C10 165.6(5)
C7 O4 C9 C14 -70.7(6)
O4 C9 C10 C11 83.8(6)
C14 C9 C10 C11 -34.4(8)
C9 C10 C11 C12 9.7(9)
C10 C11 C12 C22 178.5(6)
C10 C11 C12 C13 -6.9(10)
C16 O5 C13 C12 64.7(6)
C16 O5 C13 C14 -170.4(4)
C11 C12 C13 O5 148.2(6)
C22 C12 C13 O5 -36.7(7)
C11 C12 C13 C14 27.3(8)
C22 C12 C13 C14 -157.6(5)
O1 C1 C14 C5 171.0(6)
O2 C1 C14 C5 -8.6(9)
O1 C1 C14 C9 49.8(8)
O2 C1 C14 C9 -129.8(6)
O1 C1 C14 C13 -67.7(8)
O2 C1 C14 C13 112.7(6)
C6 C5 C14 C1 -145.0(6)
C4 C5 C14 C1 35.4(8)
C6 C5 C14 C9 -22.7(8)
C4 C5 C14 C9 157.7(5)
C6 C5 C14 C13 94.4(7)
C4 C5 C14 C13 -85.1(6)
O4 C9 C14 C1 177.9(5)
C10 C9 C14 C1 -65.5(7)
O4 C9 C14 C5 54.5(6)
C10 C9 C14 C5 171.1(5)
O4 C9 C14 C13 -64.1(6)
C10 C9 C14 C13 52.6(7)
O5 C13 C14 C1 -51.2(6)
C12 C13 C14 C1 71.4(7)
O5 C13 C14 C5 71.6(6)
C12 C13 C14 C5 -165.7(5)
O5 C13 C14 C9 -170.6(4)
C12 C13 C14 C9 -47.9(6)
C13 O5 C16 O6 65.6(6)
C13 O5 C16 C17 -55.6(6)
O5 C16 C17 C22 20.4(8)
O6 C16 C17 C22 -103.3(6)
O5 C16 C17 C18 -162.0(5)
O6 C16 C17 C18 74.2(7)
C20 O8 C18 O7 165.9(6)
C20 O8 C18 C17 -16.5(9)
C22 C17 C18 O7 164.6(7)
C16 C17 C18 O7 -13.0(9)
C22 C17 C18 O8 -12.8(9)
C16 C17 C18 O8 169.6(6)
C18 O8 C20 C21 48.7(9)
O8 C20 C21 C22 -50.0(8)
C18 C17 C22 C12 -171.9(6)
C16 C17 C22 C12 5.6(9)
C18 C17 C22 C21 8.3(9)
C16 C17 C22 C21 -174.3(6)
C11 C12 C22 C17 177.8(6)
C13 C12 C22 C17 2.9(8)
C11 C12 C22 C21 -2.3(10)
C13 C12 C22 C21 -177.3(6)
C20 C21 C22 C17 22.5(9)
C20 C21 C22 C12 -157.3(6)
C5 C6 C23 O3 165.8(7)
C7 C6 C23 O3 -10.7(10)
